data_4318966
loop_
_publ_author_name
'Yahong Li'
'Angie Turnas'
'James T. Ciszewski'
'Aaron L. Odom'

_publ_section_title
;
 Group-4 \h1-Pyrrolyl Complexes Incorporating
 N,N-Di(pyrrolyl-\a-methyl)-N-methylamine
;
_journal_name_full 'Inorganic Chemistry'
_journal_page_first 6298
_journal_page_last 6306
_journal_paper_doi 10.1021/ic0259484
_journal_volume 41
_journal_year 2002
_chemical_formula_sum 'C17 H31 N6 Zr'
_chemical_formula_weight 410.70
_chemical_name_common Zr(NMe2)2(NHMe2)(dpma)
_chemical_name_systematic
;
  ?
;
_space_group_IT_number 161
_symmetry_cell_setting rhombohedral
_symmetry_space_group_name_Hall 'R 3 -2"c'
_symmetry_space_group_name_H-M 'R 3 c :H'
_atom_sites_solution_hydrogens geom
_atom_sites_solution_primary direct
_atom_sites_solution_secondary difmap
_audit_creation_method SHELXL-97
_cell_angle_alpha 90.00
_cell_angle_beta 90.00
_cell_angle_gamma 120.00
_cell_formula_units_Z 18
_cell_length_a 26.127(2)
_cell_length_b 26.127(2)
_cell_length_c 15.5158(19)
_cell_measurement_temperature 293(2)
_cell_volume 9172.4(15)
_computing_cell_refinement 'Bruker SMART'
_computing_data_collection 'Bruker SMART'
_computing_data_reduction 'Bruker SHELXTL'
_computing_molecular_graphics 'Bruker SHELXTL'
_computing_publication_material 'Bruker SHELXTL'
_computing_structure_refinement 'SHELXL-97 (Sheldrick, 1997)'
_computing_structure_solution 'SHELXS-97 (Sheldrick, 1990)'
_diffrn_ambient_temperature 293(2)
_diffrn_measured_fraction_theta_full 1.000
_diffrn_measured_fraction_theta_max 1.000
_diffrn_measurement_device_type 'CCD area detector'
_diffrn_measurement_method 'phi and omega scans'
_diffrn_radiation_monochromator graphite
_diffrn_radiation_source 'fine-focus sealed tube'
_diffrn_radiation_type MoK\a
_diffrn_radiation_wavelength 0.71073
_diffrn_reflns_av_R_equivalents 0.0284
_diffrn_reflns_av_sigmaI/netI 0.0221
_diffrn_reflns_limit_h_max 25
_diffrn_reflns_limit_h_min -28
_diffrn_reflns_limit_k_max 28
_diffrn_reflns_limit_k_min -21
_diffrn_reflns_limit_l_max 17
_diffrn_reflns_limit_l_min -11
_diffrn_reflns_number 7478
_diffrn_reflns_theta_full 23.26
_diffrn_reflns_theta_max 23.26
_diffrn_reflns_theta_min 1.56
_exptl_absorpt_coefficient_mu 0.550
_exptl_absorpt_correction_T_max 0.9065
_exptl_absorpt_correction_T_min 0.7978
_exptl_absorpt_correction_type empirical
_exptl_crystal_colour colorless
_exptl_crystal_density_diffrn 1.338
_exptl_crystal_density_method 'not measured'
_exptl_crystal_description parallelpiped
_exptl_crystal_F_000 3870
_exptl_crystal_size_max 0.63
_exptl_crystal_size_mid 0.44
_exptl_crystal_size_min 0.34
_refine_diff_density_max 0.339
_refine_diff_density_min -0.287
_refine_diff_density_rms 0.055
_refine_ls_abs_structure_details 'Flack H D (1983), Acta Cryst. A39, 876-881'
_refine_ls_abs_structure_Flack 0.01(5)
_refine_ls_extinction_coef 0.00014(4)
_refine_ls_extinction_expression Fc^*^=kFc[1+0.001xFc^2^\l^3^/sin(2\q)]^-1/4^
_refine_ls_extinction_method SHELXL
_refine_ls_goodness_of_fit_ref 1.075
_refine_ls_hydrogen_treatment mixed
_refine_ls_matrix_type full
_refine_ls_number_parameters 218
_refine_ls_number_reflns 2203
_refine_ls_number_restraints 1
_refine_ls_restrained_S_all 1.075
_refine_ls_R_factor_all 0.0263
_refine_ls_R_factor_gt 0.0257
_refine_ls_shift/su_max 0.001
_refine_ls_shift/su_mean 0.000
_refine_ls_structure_factor_coef Fsqd
_refine_ls_weighting_details 'calc w=1/[\s^2^(Fo^2^)+(0.0412P)^2^+20.9859P] where P=(Fo^2^+2Fc^2^)/3'
_refine_ls_weighting_scheme calc
_refine_ls_wR_factor_gt 0.0688
_refine_ls_wR_factor_ref 0.0693
_reflns_number_gt 2151
_reflns_number_total 2203
_reflns_threshold_expression >2sigma(I)
_cod_data_source_file ic0259484_1.cif
_cod_data_source_block alo1t
_cod_depositor_comments
;
The following automatic conversions were performed:

'_symmetry_cell_setting' value 'Rhombohedral' changed to
'rhombohedral' according to the built-in table from CIF Core
dictionary named 'cif_core.dic' version 2.4.1 from 2010-06-29.

Automatic conversion script
Id: cif_fix_values 1646 2011-03-28 12:23:43Z adriana 

2020-11-03
Z value and formula fixed to values more according to usual
chemical conventions.                 miguel
;
_cod_original_formula_sum 'C34 H62 N12 Zr2'
_cod_original_formula_weight 821.40
_cod_original_formula_units_Z 9
_cod_original_cell_volume 9172.7(16)
_cod_original_sg_symbol_H-M 'R 3 c'
_cod_database_code 4318966

loop_
_symmetry_equiv_pos_as_xyz
'x, y, z'
'-y, x-y, z'
'-x+y, -x, z'
'-y, -x, z+1/2'
'-x+y, y, z+1/2'
'x, x-y, z+1/2'
'x+2/3, y+1/3, z+1/3'
'-y+2/3, x-y+1/3, z+1/3'
'-x+y+2/3, -x+1/3, z+1/3'
'-y+2/3, -x+1/3, z+5/6'
'-x+y+2/3, y+1/3, z+5/6'
'x+2/3, x-y+1/3, z+5/6'
'x+1/3, y+2/3, z+2/3'
'-y+1/3, x-y+2/3, z+2/3'
'-x+y+1/3, -x+2/3, z+2/3'
'-y+1/3, -x+2/3, z+7/6'
'-x+y+1/3, y+2/3, z+7/6'
'x+1/3, x-y+2/3, z+7/6'

loop_
_atom_site_label
_atom_site_type_symbol
_atom_site_fract_x
_atom_site_fract_y
_atom_site_fract_z
_atom_site_U_iso_or_equiv
_atom_site_adp_type
_atom_site_occupancy
_atom_site_symmetry_multiplicity
_atom_site_calc_flag
_atom_site_refinement_flags
_atom_site_disorder_assembly
_atom_site_disorder_group
Zr Zr -0.847332(15) -0.089519(16) -0.16665(3) 0.02198(14) Uani 1 1 d . . .
N1 N -0.89763(15) -0.17186(15) -0.0901(3) 0.0269(8) Uani 1 1 d . . .
N2 N -0.84516(15) -0.02245(16) -0.0743(3) 0.0294(8) Uani 1 1 d . . .
N3 N -0.94994(15) -0.10963(16) -0.1422(3) 0.0304(9) Uani 1 1 d . . .
N4 N -0.76829(16) -0.08266(15) -0.1336(3) 0.0284(8) Uani 1 1 d . . .
N5 N -0.87280(17) -0.12802(16) -0.2849(3) 0.0324(9) Uani 1 1 d . . .
N6 N -0.79559(17) 0.00366(16) -0.2481(3) 0.0332(9) Uani 1 1 d . . .
C11 C -0.8839(2) -0.20481(19) -0.0375(3) 0.0313(10) Uani 1 1 d . . .
H11A H -0.8456 -0.1956 -0.0237 0.038 Uiso 1 1 calc R . .
C12 C -0.9338(2) -0.2533(2) -0.0076(3) 0.0382(12) Uani 1 1 d . . .
H12A H -0.9353 -0.2821 0.0291 0.046 Uiso 1 1 calc R . .
C13 C -0.9820(2) -0.25127(19) -0.0427(3) 0.0348(11) Uani 1 1 d . . .
H13A H -1.0218 -0.2784 -0.0337 0.042 Uiso 1 1 calc R . .
C14 C -0.95918(19) -0.20143(19) -0.0931(3) 0.0286(10) Uani 1 1 d . . .
C21 C -0.8019(2) 0.0313(2) -0.0436(3) 0.0351(11) Uani 1 1 d . . .
H21A H -0.7621 0.0485 -0.0573 0.042 Uiso 1 1 calc R . .
C22 C -0.8248(2) 0.0559(2) 0.0092(4) 0.0422(12) Uani 1 1 d . . .
H22A H -0.8041 0.0918 0.0380 0.051 Uiso 1 1 calc R . .
C23 C -0.8862(2) 0.0163(2) 0.0118(3) 0.0391(12) Uani 1 1 d . . .
H23A H -0.9140 0.0214 0.0423 0.047 Uiso 1 1 calc R . .
C24 C -0.8972(2) -0.0308(2) -0.0386(3) 0.0306(11) Uani 1 1 d . . .
C31 C -0.98759(19) -0.1752(2) -0.1472(4) 0.0364(11) Uani 1 1 d . . .
H31A H -0.9907 -0.1883 -0.2065 0.044 Uiso 1 1 calc R . .
H31B H -1.0270 -0.1876 -0.1259 0.044 Uiso 1 1 calc R . .
C32 C -0.9518(2) -0.0882(2) -0.0555(3) 0.0343(11) Uani 1 1 d . . .
H32A H -0.9554 -0.1171 -0.0130 0.041 Uiso 1 1 calc R . .
H32B H -0.9861 -0.0833 -0.0504 0.041 Uiso 1 1 calc R . .
C33 C -0.9712(2) -0.0817(2) -0.2058(4) 0.0416(13) Uani 1 1 d . . .
H33A H -1.0109 -0.0915 -0.1915 0.062 Uiso 1 1 calc R . .
H33B H -0.9706 -0.0960 -0.2625 0.062 Uiso 1 1 calc R . .
H33C H -0.9459 -0.0396 -0.2043 0.062 Uiso 1 1 calc R . .
C41 C -0.7440(2) -0.0697(2) -0.0469(4) 0.0419(13) Uani 1 1 d . . .
H41C H -0.7387 -0.0322 -0.0287 0.063 Uiso 1 1 calc R . .
H41A H -0.7065 -0.0682 -0.0464 0.063 Uiso 1 1 calc R . .
H41B H -0.7707 -0.1000 -0.0082 0.063 Uiso 1 1 calc R . .
C42 C -0.7334(2) -0.0982(2) -0.1887(4) 0.0483(14) Uani 1 1 d . . .
H42C H -0.7559 -0.1394 -0.2030 0.072 Uiso 1 1 calc R . .
H42B H -0.6979 -0.0903 -0.1592 0.072 Uiso 1 1 calc R . .
H42A H -0.7233 -0.0751 -0.2406 0.072 Uiso 1 1 calc R . .
C51 C -0.8722(2) -0.1846(2) -0.2911(3) 0.0422(12) Uani 1 1 d . . .
H51A H -0.8845 -0.2009 -0.3478 0.063 Uiso 1 1 calc R . .
H51B H -0.8988 -0.2119 -0.2492 0.063 Uiso 1 1 calc R . .
H51C H -0.8330 -0.1773 -0.2804 0.063 Uiso 1 1 calc R . .
C52 C -0.8975(2) -0.1190(2) -0.3636(3) 0.0425(12) Uani 1 1 d . . .
H52A H -0.9030 -0.1486 -0.4051 0.064 Uiso 1 1 calc R . .
H52C H -0.8709 -0.0806 -0.3865 0.064 Uiso 1 1 calc R . .
H52B H -0.9349 -0.1220 -0.3511 0.064 Uiso 1 1 calc R . .
C61 C -0.8232(2) 0.0402(2) -0.2635(4) 0.0524(15) Uani 1 1 d . . .
H61A H -0.7971 0.0740 -0.2975 0.079 Uiso 1 1 calc R . .
H61B H -0.8306 0.0530 -0.2094 0.079 Uiso 1 1 calc R . .
H61C H -0.8598 0.0173 -0.2938 0.079 Uiso 1 1 calc R . .
C62 C -0.7649(3) 0.0015(2) -0.3267(4) 0.0546(15) Uani 1 1 d . . .
H62A H -0.7463 0.0394 -0.3544 0.082 Uiso 1 1 calc R . .
H62B H -0.7930 -0.0278 -0.3654 0.082 Uiso 1 1 calc R . .
H62C H -0.7355 -0.0087 -0.3115 0.082 Uiso 1 1 calc R . .

loop_
_atom_site_aniso_label
_atom_site_aniso_U_11
_atom_site_aniso_U_22
_atom_site_aniso_U_33
_atom_site_aniso_U_23
_atom_site_aniso_U_13
_atom_site_aniso_U_12
Zr 0.0221(2) 0.0239(2) 0.0197(2) -0.00036(18) -0.00150(17) 0.01132(18)
N1 0.0253(19) 0.0257(18) 0.026(2) 0.0026(16) -0.0007(16) 0.0096(16)
N2 0.031(2) 0.035(2) 0.025(2) -0.0035(18) 0.0011(17) 0.0182(16)
N3 0.0260(18) 0.033(2) 0.034(2) 0.0045(17) -0.0044(16) 0.0157(16)
N4 0.0274(19) 0.0312(19) 0.028(2) -0.0006(16) -0.0023(16) 0.0156(16)
N5 0.037(2) 0.029(2) 0.028(2) -0.0011(17) -0.0031(18) 0.0144(17)
N6 0.043(2) 0.0299(19) 0.029(2) 0.0050(18) 0.0067(19) 0.0200(17)
C11 0.034(2) 0.033(2) 0.029(3) -0.001(2) 0.000(2) 0.019(2)
C12 0.050(3) 0.034(2) 0.033(3) 0.011(2) 0.010(2) 0.023(2)
C13 0.028(2) 0.030(2) 0.037(3) 0.002(2) 0.004(2) 0.007(2)
C14 0.027(2) 0.026(2) 0.028(3) -0.0019(19) -0.0010(19) 0.0096(18)
C21 0.034(2) 0.039(3) 0.031(3) -0.008(2) -0.004(2) 0.018(2)
C22 0.060(3) 0.033(2) 0.034(3) -0.009(2) -0.008(3) 0.024(3)
C23 0.053(3) 0.046(3) 0.035(3) 0.002(2) 0.004(2) 0.037(2)
C24 0.038(3) 0.038(2) 0.028(3) 0.007(2) 0.008(2) 0.028(2)
C31 0.027(2) 0.034(3) 0.040(3) 0.003(2) -0.006(2) 0.008(2)
C32 0.028(2) 0.038(3) 0.042(3) 0.005(2) 0.008(2) 0.020(2)
C33 0.036(3) 0.050(3) 0.044(3) 0.011(2) -0.006(2) 0.026(2)
C41 0.037(3) 0.038(3) 0.046(3) 0.004(2) -0.015(3) 0.015(2)
C42 0.040(3) 0.056(3) 0.059(4) -0.002(3) 0.006(3) 0.031(3)
C51 0.060(3) 0.033(3) 0.032(3) -0.005(2) -0.004(3) 0.022(3)
C52 0.052(3) 0.046(3) 0.028(3) 0.002(2) -0.008(2) 0.023(2)
C61 0.058(3) 0.037(3) 0.062(4) 0.015(3) -0.008(3) 0.024(3)
C62 0.063(3) 0.048(3) 0.037(3) 0.006(3) 0.021(3) 0.015(3)

loop_
_atom_type_symbol
_atom_type_description
_atom_type_scat_dispersion_real
_atom_type_scat_dispersion_imag
_atom_type_scat_source
C C 0.0033 0.0016 'International Tables Vol C Tables 4.2.6.8 and 6.1.1.4'
H H 0.0000 0.0000 'International Tables Vol C Tables 4.2.6.8 and 6.1.1.4'
N N 0.0061 0.0033 'International Tables Vol C Tables 4.2.6.8 and 6.1.1.4'
Zr Zr -2.9673 0.5597 'International Tables Vol C Tables 4.2.6.8 and 6.1.1.4'

loop_
_geom_angle_atom_site_label_1
_geom_angle_atom_site_label_2
_geom_angle_atom_site_label_3
_geom_angle
_geom_angle_site_symmetry_1
_geom_angle_site_symmetry_3
_geom_angle_publ_flag
N5 Zr N4 109.57(15) . . ?
N5 Zr N1 96.57(16) . . ?
N4 Zr N1 91.91(13) . . ?
N5 Zr N2 146.68(14) . . ?
N4 Zr N2 98.12(14) . . ?
N1 Zr N2 100.77(14) . . ?
N5 Zr N6 84.73(14) . . ?
N4 Zr N6 90.62(14) . . ?
N1 Zr N6 176.59(13) . . ?
N2 Zr N6 76.60(13) . . ?
N5 Zr N3 88.95(14) . . ?
N4 Zr N3 155.94(15) . . ?
N1 Zr N3 70.19(12) . . ?
N2 Zr N3 70.82(13) . . ?
N6 Zr N3 106.73(12) . . ?
C11 N1 C14 105.4(4) . . ?
C11 N1 Zr 136.0(3) . . ?
C14 N1 Zr 118.6(3) . . ?
C21 N2 C24 105.3(4) . . ?
C21 N2 Zr 135.0(3) . . ?
C24 N2 Zr 119.6(3) . . ?
C32 N3 C33 109.2(4) . . ?
C32 N3 C31 110.9(4) . . ?
C33 N3 C31 109.6(4) . . ?
C32 N3 Zr 107.3(3) . . ?
C33 N3 Zr 114.9(3) . . ?
C31 N3 Zr 104.9(3) . . ?
C42 N4 C41 110.5(4) . . ?
C42 N4 Zr 125.2(3) . . ?
C41 N4 Zr 123.8(3) . . ?
C52 N5 C51 109.4(4) . . ?
C52 N5 Zr 137.6(3) . . ?
C51 N5 Zr 112.7(3) . . ?
C61 N6 C62 110.0(5) . . ?
C61 N6 Zr 121.3(3) . . ?
C62 N6 Zr 115.2(3) . . ?
N1 C11 C12 111.1(4) . . ?
C11 C12 C13 107.0(4) . . ?
C14 C13 C12 106.6(4) . . ?
C13 C14 N1 109.9(4) . . ?
C13 C14 C31 132.4(4) . . ?
N1 C14 C31 117.7(4) . . ?
C22 C21 N2 111.3(4) . . ?
C21 C22 C23 106.4(4) . . ?
C24 C23 C22 107.0(4) . . ?
C23 C24 N2 110.0(4) . . ?
C23 C24 C32 132.4(4) . . ?
N2 C24 C32 117.5(4) . . ?
N3 C31 C14 107.7(4) . . ?
N3 C32 C24 110.3(4) . . ?

loop_
_geom_bond_atom_site_label_1
_geom_bond_atom_site_label_2
_geom_bond_distance
_geom_bond_site_symmetry_2
_geom_bond_publ_flag
Zr N5 2.038(4) . ?
Zr N4 2.047(4) . ?
Zr N1 2.222(4) . ?
Zr N2 2.242(4) . ?
Zr N6 2.462(4) . ?
Zr N3 2.490(3) . ?
N1 C11 1.358(6) . ?
N1 C14 1.394(6) . ?
N2 C21 1.375(6) . ?
N2 C24 1.381(6) . ?
N3 C32 1.467(7) . ?
N3 C33 1.490(6) . ?
N3 C31 1.491(6) . ?
N4 C42 1.448(6) . ?
N4 C41 1.454(6) . ?
N5 C52 1.453(6) . ?
N5 C51 1.488(6) . ?
N6 C61 1.474(6) . ?
N6 C62 1.477(7) . ?
C11 C12 1.366(7) . ?
C12 C13 1.398(7) . ?
C13 C14 1.374(6) . ?
C14 C31 1.494(6) . ?
C21 C22 1.349(7) . ?
C22 C23 1.410(7) . ?
C23 C24 1.363(7) . ?
C24 C32 1.488(7) . ?
